data_7247279
loop_
_publ_author_name
'Li, Guoyan'
'Yang, Xiaofeng'
'Miao, Jinling'
'Cui, Yu'
'Sun, Guoxin'
'Li, Yexin'

_publ_section_title
;
 Substitution position regulating the excitation-dependent
 fluorescence--phosphorescence emission of formylphenylboronic acids for
 single-component white light and anticounterfeiting
;
_journal_issue 38
_journal_name_full CrystEngComm
_journal_page_first 5479
_journal_page_last 5485
_journal_paper_doi 10.1039/D3CE00725A
_journal_volume 25
_journal_year 2023
_chemical_formula_sum 'C7 H7 B O3'
_chemical_formula_weight 149.94
_space_group_crystal_system monoclinic
_space_group_IT_number 15
_space_group_name_Hall '-C 2yc'
_space_group_name_H-M_alt 'C 1 2/c 1'
_atom_sites_solution_hydrogens geom
_audit_creation_method SHELXL-2016/6
_audit_update_record
;
2023-06-06 deposited with the CCDC.	2023-08-30 downloaded from the CCDC.
;
_cell_angle_alpha 90
_cell_angle_beta 101.691(4)
_cell_angle_gamma 90
_cell_formula_units_Z 8
_cell_length_a 22.750(7)
_cell_length_b 3.8166(11)
_cell_length_c 17.211(5)
_cell_measurement_reflns_used 1428
_cell_measurement_temperature 296(2)
_cell_measurement_theta_max 26.38
_cell_measurement_theta_min 2.42
_cell_volume 1463.4(7)
_computing_structure_refinement 'SHELXL-2016/6 (Sheldrick, 2016)'
_diffrn_ambient_temperature 296(2)
_diffrn_measured_fraction_theta_full 0.999
_diffrn_measured_fraction_theta_max 0.996
_diffrn_measurement_device_type 'Bruker APEX-II CCD'
_diffrn_measurement_method '\f and \w scans'
_diffrn_radiation_type MoK\a
_diffrn_radiation_wavelength 0.71073
_diffrn_reflns_av_unetI/netI 0.0292
_diffrn_reflns_Laue_measured_fraction_full 0.999
_diffrn_reflns_Laue_measured_fraction_max 0.996
_diffrn_reflns_limit_h_max 27
_diffrn_reflns_limit_h_min -28
_diffrn_reflns_limit_k_max 4
_diffrn_reflns_limit_k_min 0
_diffrn_reflns_limit_l_max 21
_diffrn_reflns_limit_l_min 0
_diffrn_reflns_number 1499
_diffrn_reflns_point_group_measured_fraction_full 0.999
_diffrn_reflns_point_group_measured_fraction_max 0.996
_diffrn_reflns_theta_full 25.242
_diffrn_reflns_theta_max 26.451
_diffrn_reflns_theta_min 1.828
_exptl_absorpt_coefficient_mu 0.103
_exptl_crystal_colour white
_exptl_crystal_density_diffrn 1.361
_exptl_crystal_description block
_exptl_crystal_F_000 624
_exptl_crystal_size_max 0.190
_exptl_crystal_size_mid 0.150
_exptl_crystal_size_min 0.120
_refine_diff_density_max 0.211
_refine_diff_density_min -0.184
_refine_diff_density_rms 0.051
_refine_ls_extinction_method none
_refine_ls_goodness_of_fit_ref 1.009
_refine_ls_hydrogen_treatment constr
_refine_ls_matrix_type full
_refine_ls_number_parameters 102
_refine_ls_number_reflns 1499
_refine_ls_number_restraints 0
_refine_ls_restrained_S_all 1.009
_refine_ls_R_factor_all 0.0585
_refine_ls_R_factor_gt 0.0439
_refine_ls_shift/su_max 0.000
_refine_ls_shift/su_mean 0.000
_refine_ls_structure_factor_coef Fsqd
_refine_ls_weighting_details 'w=1/[\s^2^(Fo^2^)+(0.0867P)^2^+0.3383P] where P=(Fo^2^+2Fc^2^)/3'
_refine_ls_weighting_scheme calc
_refine_ls_wR_factor_gt 0.1252
_refine_ls_wR_factor_ref 0.1377
_reflns_Friedel_coverage 0.000
_reflns_number_gt 1210
_reflns_number_total 1499
_reflns_threshold_expression 'I > 2\s(I)'
_cod_data_source_file d3ce00725a2.cif
_cod_data_source_block 2_0m_4
_cod_depositor_comments 'Adding full bibliography for 7247278--7247279.cif.'
_cod_original_sg_symbol_H-M 'C 2/c'
_cod_database_code 7247279
_shelx_shelxl_version_number 2016/6
_shelx_space_group_comment
;
The symmetry employed for this shelxl refinement is uniquely defined
by the following loop, which should always be used as a source of
symmetry information in preference to the above space-group names.
They are only intended as comments.
;
_shelx_estimated_absorpt_t_min 0.981
_shelx_estimated_absorpt_t_max 0.988

loop_
_space_group_symop_operation_xyz
'x, y, z'
'-x, y, -z+1/2'
'x+1/2, y+1/2, z'
'-x+1/2, y+1/2, -z+1/2'
'-x, -y, -z'
'x, -y, z-1/2'
'-x+1/2, -y+1/2, -z'
'x+1/2, -y+1/2, z-1/2'

loop_
_atom_site_label
_atom_site_type_symbol
_atom_site_fract_x
_atom_site_fract_y
_atom_site_fract_z
_atom_site_U_iso_or_equiv
_atom_site_adp_type
_atom_site_occupancy
_atom_site_site_symmetry_order
_atom_site_calc_flag
_atom_site_refinement_flags_posn
_atom_site_refinement_flags_adp
_atom_site_refinement_flags_occupancy
_atom_site_disorder_assembly
_atom_site_disorder_group
O1 O 0.57221(7) 0.8721(5) 0.51754(9) 0.0542(5) Uani 1 1 d . . . . .
H1 H 0.604199 0.783475 0.539104 0.081 Uiso 1 1 calc R U . . .
O2 O 0.50966(6) 0.9038(5) 0.39296(9) 0.0551(5) Uani 1 1 d . . . . .
H2 H 0.487326 0.970955 0.421801 0.083 Uiso 1 1 calc R U . . .
O3 O 0.65827(7) 0.3159(6) 0.14611(9) 0.0658(6) Uani 1 1 d . . . . .
C1 C 0.61276(8) 0.6648(5) 0.39512(12) 0.0340(5) Uani 1 1 d . . . . .
C2 C 0.59993(9) 0.6183(5) 0.31291(12) 0.0375(5) Uani 1 1 d . . . . .
H2A H 0.562095 0.677191 0.284066 0.045 Uiso 1 1 calc R U . . .
C3 C 0.64282(9) 0.4852(6) 0.27331(11) 0.0367(5) Uani 1 1 d . . . . .
C4 C 0.69975(9) 0.3968(5) 0.31562(13) 0.0379(5) Uani 1 1 d . . . . .
H4 H 0.728429 0.307625 0.289377 0.046 Uiso 1 1 calc R U . . .
C5 C 0.71326(9) 0.4426(6) 0.39700(13) 0.0424(5) Uani 1 1 d . . . . .
H5 H 0.751188 0.384984 0.425761 0.051 Uiso 1 1 calc R U . . .
C6 C 0.67008(9) 0.5749(6) 0.43570(12) 0.0396(5) Uani 1 1 d . . . . .
H6 H 0.679765 0.604262 0.490449 0.047 Uiso 1 1 calc R U . . .
C7 C 0.62605(10) 0.4344(7) 0.18767(13) 0.0510(6) Uani 1 1 d . . . . .
H7 H 0.587345 0.498497 0.162892 0.061 Uiso 1 1 calc R U . . .
B1 B 0.56304(11) 0.8175(7) 0.43735(14) 0.0382(6) Uani 1 1 d . . . . .

loop_
_atom_site_aniso_label
_atom_site_aniso_U_11
_atom_site_aniso_U_22
_atom_site_aniso_U_33
_atom_site_aniso_U_23
_atom_site_aniso_U_13
_atom_site_aniso_U_12
O1 0.0434(9) 0.0865(13) 0.0358(8) -0.0020(8) 0.0154(7) 0.0173(8)
O2 0.0386(8) 0.0885(14) 0.0400(8) -0.0087(9) 0.0124(7) 0.0158(8)
O3 0.0524(10) 0.1098(16) 0.0377(8) -0.0162(10) 0.0149(8) 0.0085(10)
C1 0.0321(10) 0.0371(10) 0.0344(10) -0.0004(8) 0.0107(9) -0.0005(8)
C2 0.0309(10) 0.0465(12) 0.0362(10) -0.0035(9) 0.0091(8) 0.0012(9)
C3 0.0363(10) 0.0433(10) 0.0319(11) -0.0014(9) 0.0105(9) -0.0002(10)
C4 0.0322(10) 0.0428(11) 0.0421(11) -0.0014(10) 0.0153(9) 0.0020(8)
C5 0.0329(11) 0.0527(13) 0.0413(12) 0.0012(11) 0.0066(9) 0.0054(10)
C6 0.0398(11) 0.0494(13) 0.0291(10) -0.0027(9) 0.0061(9) 0.0018(9)
C7 0.0409(12) 0.0741(18) 0.0383(12) -0.0045(11) 0.0088(10) 0.0059(11)
B1 0.0363(12) 0.0447(13) 0.0365(12) -0.0015(10) 0.0145(10) 0.0012(11)

loop_
_atom_type_symbol
_atom_type_description
_atom_type_scat_dispersion_real
_atom_type_scat_dispersion_imag
_atom_type_scat_source
C C 0.0033 0.0016 'International Tables Vol C Tables 4.2.6.8 and 6.1.1.4'
H H 0.0000 0.0000 'International Tables Vol C Tables 4.2.6.8 and 6.1.1.4'
B B 0.0013 0.0007 'International Tables Vol C Tables 4.2.6.8 and 6.1.1.4'
O O 0.0106 0.0060 'International Tables Vol C Tables 4.2.6.8 and 6.1.1.4'

loop_
_geom_angle_atom_site_label_1
_geom_angle_atom_site_label_2
_geom_angle_atom_site_label_3
_geom_angle
_geom_angle_site_symmetry_1
_geom_angle_site_symmetry_3
_geom_angle_publ_flag
B1 O1 H1 109.5 . . ?
B1 O2 H2 109.5 . . ?
C6 C1 C2 117.33(18) . . ?
C6 C1 B1 123.17(19) . . ?
C2 C1 B1 119.50(19) . . ?
C3 C2 C1 121.22(19) . . ?
C3 C2 H2A 119.4 . . ?
C1 C2 H2A 119.4 . . ?
C4 C3 C2 120.10(19) . . ?
C4 C3 C7 121.41(19) . . ?
C2 C3 C7 118.48(19) . . ?
C5 C4 C3 119.42(19) . . ?
C5 C4 H4 120.3 . . ?
C3 C4 H4 120.3 . . ?
C4 C5 C6 119.87(19) . . ?
C4 C5 H5 120.1 . . ?
C6 C5 H5 120.1 . . ?
C5 C6 C1 122.07(19) . . ?
C5 C6 H6 119.0 . . ?
C1 C6 H6 119.0 . . ?
O3 C7 C3 125.5(2) . . ?
O3 C7 H7 117.2 . . ?
C3 C7 H7 117.2 . . ?
O2 B1 O1 118.24(19) . . ?
O2 B1 C1 118.76(19) . . ?
O1 B1 C1 123.0(2) . . ?

loop_
_geom_bond_atom_site_label_1
_geom_bond_atom_site_label_2
_geom_bond_distance
_geom_bond_site_symmetry_2
_geom_bond_publ_flag
O1 B1 1.369(3) . ?
O1 H1 0.8200 . ?
O2 B1 1.338(3) . ?
O2 H2 0.8200 . ?
O3 C7 1.211(3) . ?
C1 C6 1.392(3) . ?
C1 C2 1.397(3) . ?
C1 B1 1.575(3) . ?
C2 C3 1.394(3) . ?
C2 H2A 0.9300 . ?
C3 C4 1.393(3) . ?
C3 C7 1.459(3) . ?
C4 C5 1.383(3) . ?
C4 H4 0.9300 . ?
C5 C6 1.389(3) . ?
C5 H5 0.9300 . ?
C6 H6 0.9300 . ?
C7 H7 0.9300 . ?
